data_1530014
loop_
_publ_author_name
'Gorbunova, Yu.E.'
'Linde, S.A.'
'Kokunov, Yu.V.'
'Pakhomov, V.I.'
'Buslaev, Yu.A.'
'Gustyakova, M.P.'

_publ_section_title
;
 Synthesis and structure of Te(IV) fluoride nitrates and chloride
 fluorides
;
_journal_name_full
;
Koordinatsionnaya Khimiya (= Coordination Chemistry (USSR))
;
_journal_page_first 340
_journal_page_last 349
_journal_volume 10
_journal_year 1984
_chemical_formula_sum 'F4 N O3 Rb Te'
_chemical_name_systematic 'Rb Te F4 (N O3)'
_space_group_IT_number 1
_symmetry_space_group_name_Hall 'P 1'
_symmetry_space_group_name_H-M 'P 1'
_cell_angle_alpha 109.09
_cell_angle_beta 89.89
_cell_angle_gamma 111.18
_cell_formula_units_Z 4
_cell_length_a 8.216
_cell_length_b 8.454
_cell_length_c 10.794
_cell_volume 654.867
_citation_journal_id_ASTM KOKHDC
_cod_data_source_file Gorbunova_KOKHDC_1984_1068.cif
_cod_data_source_block F4N1O3Rb1Te1
_cod_original_cell_volume 654.8668
_cod_original_formula_sum 'F4 N1 O3 Rb1 Te1'
_cod_database_code 1530014

loop_
_symmetry_equiv_pos_as_xyz
x,y,z

loop_
_atom_site_label
_atom_site_type_symbol
_atom_site_fract_x
_atom_site_fract_y
_atom_site_fract_z
_atom_site_occupancy
_atom_site_U_iso_or_equiv
O4 O-2 0.319 0.913 0.162 1 0.0
F16 F-1 0.648 0.189 0.659 1 0.0
O5 O-2 0.079 0.935 0.678 1 0.0
F11 F-1 0.917 0.186 0.104 1 0.0
F7 F-1 0.449 0.76 0.871 1 0.0
Te2 Te+4 0.2744 0.5564 0.7253 1 0.0
Rb3 Rb+1 0.0364 0.5696 0.112 1 0.0
F2 F-1 0.927 0.898 0.149 1 0.0
F8 F-1 0.63 0.302 0.402 1 0.0
O8 O-2 0.819 0.917 0.654 1 0.0
N2 N+5 0.477 -0.007 0.141 1 0.0
N1 N+5 0.955 -0.005 0.714 1 0.0
O7 O-2 0.78 0.704 0.842 1 0.0
F5 F-1 0.146 0.294 0.614 1 0.0
Te3 Te+4 0.7757 0.5594 0.4242 1 0.0
N4 N+5 0.415 0.649 0.388 1 0.0
F15 F-1 0.404 0.158 0.852 1 0.0
F14 F-1 0.447 0.886 0.662 1 0.0
F10 F-1 0.94 0.77 0.39 1 0.0
O9 O-2 0.409 0.526 0.407 1 0.0
O11 O-2 0.008 0.127 0.826 1 0.0
F4 F-1 0.243 0.35 0.108 1 0.0
O12 O-2 0.273 0.688 0.378 1 0.0
Rb2 Rb+1 0.5553 0.5915 0.0508 1 0.0
F13 F-1 0.741 0.353 0.921 1 0.0
F6 F-1 0.969 0.483 0.422 1 0.0
F12 F-1 0.199 0.461 0.864 1 0.0
O2 O-2 0.606 0.973 0.164 1 0.0
Te4 Te+4 0.6042 0.1015 0.8028 1 0.0
F3 F-1 0.689 0.467 0.236 1 0.0
O10 O-2 0.544 0.764 0.376 1 0.0
O6 O-2 0.051 0.713 0.886 1 0.0
Rb1 Rb+1 0.3258 0.0709 0.4838 1 0.0
O1 O-2 0.49 0.135 0.097 1 0.0
F9 F-1 0.466 0.486 0.691 1 0.0
O3 O-2 0.896 0.53 0.703 1 0.0
N3 N+5 0.898 0.655 0.807 1 0.0
F1 F-1 0.161 0.187 0.288 1 0.0
Te1 Te+4 0.1 0.1 0.1 1 0.0
Rb4 Rb+1 0.8422 0.0894 0.4214 1 0.0
